data_8103895
loop_
_publ_author_name
'Beck, J.'
'Hengstmann, M.'
'Schlueter, S.'

_publ_section_title
;
 The Lewis acid-base adducts of bismuth and aluminium trihalides - crystal
 structures of [Bi2 X4] [Al X4]2 (X = Cl, Br)
;
_journal_name_full 'Zeitschrift fuer Kristallographie (149,1979-)'
_journal_page_first 147
_journal_page_last 151
_journal_volume 220
_journal_year 2005
_chemical_formula_sum 'Al2 Bi2 Cl12'
_chemical_name_systematic '(Bi2 Cl4) (Al Cl4)2'
_space_group_IT_number 14
_symmetry_space_group_name_Hall '-P 2ybc'
_symmetry_space_group_name_H-M 'P 1 21/c 1'
_cell_angle_alpha 90
_cell_angle_beta 95.09
_cell_angle_gamma 90
_cell_formula_units_Z 2
_cell_length_a 7.7322
_cell_length_b 11.9565
_cell_length_c 10.3535
_cell_volume 953.407
_citation_journal_id_ASTM ZEKRDZ
_cod_data_source_file Beck_ZEKRDZ_2005_1715.cif
_cod_data_source_block Al2Bi2Cl12
_cod_database_code 8103895

loop_
_symmetry_equiv_pos_as_xyz
x,y,z
-x,y+1/2,-z+1/2
-x,-y,-z
x,-y-1/2,z-1/2

loop_
_atom_site_label
_atom_site_type_symbol
_atom_site_fract_x
_atom_site_fract_y
_atom_site_fract_z
_atom_site_occupancy
_atom_site_U_iso_or_equiv
Cl1 Cl-1 0.4761 0.90049 0.17701 1 0.0
Al1 Al+3 0.5037 0.72705 0.22129 1 0.0
Cl3 Cl-1 0.5022 0.62923 0.04943 1 0.0
Cl6 Cl-1 -0.0102 0.4325 0.3086 1 0.0
Cl5 Cl-1 0.0128 0.63568 0.041 1 0.0
Bi1 Bi+3 0.18926 0.46296 0.14839 1 0.0
Cl2 Cl-1 0.2924 0.66086 0.31858 1 0.0
Cl4 Cl-1 0.7475 0.71346 0.33513 1 0.0
